data_4104044
loop_
_publ_author_name
'Nicholas D. Ball'
'Melanie S. Sanford'

_publ_section_title
;
 Synthesis and Reactivity of a Mono-\s-Aryl Palladium(IV) Fluoride Complex
;
_journal_name_full 'Journal of the American Chemical Society'
_journal_page_first 3796
_journal_page_last 3797
_journal_paper_doi 10.1021/ja8054595
_journal_volume 131
_journal_year 2009
_chemical_formula_moiety 'C18 H24 F2 N2 Pd, C H2 Cl2'
_chemical_formula_sum 'C19 H26 Cl2 F2 N2 Pd'
_chemical_formula_weight 497.72
_chemical_name_systematic
;
 ?
;
_space_group_IT_number 56
_symmetry_cell_setting orthorhombic
_symmetry_space_group_name_Hall '-P 2ab 2ac'
_symmetry_space_group_name_H-M 'P c c n'
_atom_sites_solution_hydrogens geom
_atom_sites_solution_primary direct
_atom_sites_solution_secondary difmap
_audit_creation_method SHELXL-97
_cell_angle_alpha 90.00
_cell_angle_beta 90.00
_cell_angle_gamma 90.00
_cell_formula_units_Z 4
_cell_length_a 11.1616(9)
_cell_length_b 11.9919(9)
_cell_length_c 15.6096(10)
_cell_measurement_reflns_used 9448
_cell_measurement_temperature 85(2)
_cell_measurement_theta_max 23.31
_cell_measurement_theta_min 2.49
_cell_volume 2089.3(3)
_computing_cell_refinement 'Bruker CELL_NOW'
_computing_data_collection 'Bruker SMART-APEX'
_computing_data_reduction 'Bruker SAINT'
_computing_molecular_graphics 'Bruker SHELXTL'
_computing_publication_material 'Bruker SHELXTL'
_computing_structure_refinement 'Bruker SHELXTL'
_computing_structure_solution 'Bruker SHELXTL'
_diffrn_ambient_temperature 85(2)
_diffrn_measured_fraction_theta_full 1.000
_diffrn_measured_fraction_theta_max 1.000
_diffrn_measurement_device_type 'CCD area detector'
_diffrn_measurement_method 'phi and omega scans'
_diffrn_radiation_monochromator graphite
_diffrn_radiation_source 'fine-focus sealed tube'
_diffrn_radiation_type MoK\a
_diffrn_radiation_wavelength 0.71073
_diffrn_reflns_av_R_equivalents 0.0631
_diffrn_reflns_av_sigmaI/netI 0.0303
_diffrn_reflns_limit_h_max 14
_diffrn_reflns_limit_h_min -14
_diffrn_reflns_limit_k_max 16
_diffrn_reflns_limit_k_min -16
_diffrn_reflns_limit_l_max 20
_diffrn_reflns_limit_l_min -20
_diffrn_reflns_number 92957
_diffrn_reflns_theta_full 28.33
_diffrn_reflns_theta_max 28.33
_diffrn_reflns_theta_min 2.49
_exptl_absorpt_coefficient_mu 1.166
_exptl_absorpt_correction_T_max 0.8923
_exptl_absorpt_correction_T_min 0.8923
_exptl_absorpt_correction_type multi-scan
_exptl_absorpt_process_details
;
  Blessing, R. Acta Cryst. (1995) A51 33-38.
  Sheldrick, G.  TWINABS  (Version 2008/1), Bruker AXS scaling and
  corrections for twinned crystals University of Gottingen, Germany 2007.
;
_exptl_crystal_colour yellow
_exptl_crystal_density_diffrn 1.582
_exptl_crystal_density_method 'not measured'
_exptl_crystal_description cube
_exptl_crystal_F_000 1008
_exptl_crystal_size_max 0.10
_exptl_crystal_size_mid 0.10
_exptl_crystal_size_min 0.10
_refine_diff_density_max 1.143
_refine_diff_density_min -1.091
_refine_diff_density_rms 0.122
_refine_ls_extinction_method none
_refine_ls_goodness_of_fit_ref 1.095
_refine_ls_hydrogen_treatment constr
_refine_ls_matrix_type full
_refine_ls_number_parameters 128
_refine_ls_number_reflns 6735
_refine_ls_number_restraints 0
_refine_ls_restrained_S_all 1.095
_refine_ls_R_factor_all 0.0507
_refine_ls_R_factor_gt 0.0386
_refine_ls_shift/su_max 0.000
_refine_ls_shift/su_mean 0.000
_refine_ls_structure_factor_coef Fsqd
_refine_ls_weighting_details 'calc w=1/[\s^2^(Fo^2^)+(0.0424P)^2^+4.6230P] where P=(Fo^2^+2Fc^2^)/3'
_refine_ls_weighting_scheme calc
_refine_ls_wR_factor_gt 0.1032
_refine_ls_wR_factor_ref 0.1102
_reflns_number_gt 3768
_reflns_number_total 6735
_reflns_threshold_expression >2sigma(I)
_cod_data_source_file ja8054595_si_001.cif
_cod_data_source_block nb153
_cod_database_code 4104044

loop_
_symmetry_equiv_pos_as_xyz
'x, y, z'
'-x+1/2, -y+1/2, z'
'-x, y+1/2, -z+1/2'
'x+1/2, -y, -z+1/2'
'-x, -y, -z'
'x-1/2, y-1/2, -z'
'x, -y-1/2, z-1/2'
'-x-1/2, y, z-1/2'

loop_
_atom_site_label
_atom_site_type_symbol
_atom_site_fract_x
_atom_site_fract_y
_atom_site_fract_z
_atom_site_U_iso_or_equiv
_atom_site_adp_type
_atom_site_occupancy
_atom_site_symmetry_multiplicity
_atom_site_calc_flag
_atom_site_refinement_flags
_atom_site_disorder_group
Pd1 Pd 0.7500 0.2500 0.516601(11) 0.01293(5) Uani 1 2 d S .
N1 N 0.66966(15) 0.17367(14) 0.42055(9) 0.0141(3) Uani 1 1 d . .
C2 C 0.64846(18) 0.16389(19) 0.26874(12) 0.0175(4) Uani 1 1 d . .
H2A H 0.6730 0.1883 0.2136 0.021 Uiso 1 1 calc R .
C3 C 0.55786(19) 0.08491(19) 0.27670(12) 0.0186(4) Uani 1 1 d . .
C4 C 0.52718(19) 0.05044(18) 0.35938(13) 0.0201(4) Uani 1 1 d . .
H4A H 0.4671 -0.0047 0.3673 0.024 Uiso 1 1 calc R .
C5 C 0.58386(18) 0.09628(18) 0.42928(12) 0.0173(4) Uani 1 1 d . .
H5A H 0.5616 0.0725 0.4851 0.021 Uiso 1 1 calc R .
C1 C 0.70280(17) 0.20679(17) 0.34131(11) 0.0135(3) Uani 1 1 d . .
C6 C 0.4902(2) 0.0369(2) 0.20030(14) 0.0268(5) Uani 1 1 d . .
C9 C 0.3565(2) 0.0639(3) 0.21120(16) 0.0391(7) Uani 1 1 d . .
H9A H 0.3454 0.1450 0.2115 0.059 Uiso 1 1 calc R .
H9B H 0.3277 0.0327 0.2654 0.059 Uiso 1 1 calc R .
H9C H 0.3112 0.0314 0.1636 0.059 Uiso 1 1 calc R .
C7 C 0.5342(2) 0.0865(2) 0.11584(14) 0.0342(6) Uani 1 1 d . .
H7A H 0.5223 0.1675 0.1165 0.051 Uiso 1 1 calc R .
H7B H 0.4889 0.0539 0.0682 0.051 Uiso 1 1 calc R .
H7C H 0.6196 0.0700 0.1086 0.051 Uiso 1 1 calc R .
C8 C 0.5086(3) -0.0898(2) 0.19925(16) 0.0373(6) Uani 1 1 d . .
H8A H 0.5940 -0.1064 0.1923 0.056 Uiso 1 1 calc R .
H8B H 0.4636 -0.1223 0.1515 0.056 Uiso 1 1 calc R .
H8C H 0.4800 -0.1216 0.2533 0.056 Uiso 1 1 calc R .
Cl1 Cl 0.25681(8) 0.12699(9) 0.47118(6) 0.0572(2) Uani 1 1 d . .
C10 C 0.3114(6) 0.2514(3) 0.5133(4) 0.062(2) Uani 0.50 1 d . -1
H10A H 0.3986 0.2553 0.5024 0.074 Uiso 0.50 1 calc PR -1
H10B H 0.2996 0.2505 0.5762 0.074 Uiso 0.50 1 calc PR -1
F1 F 0.66433(12) 0.16312(11) 0.60454(7) 0.0233(3) Uani 1 1 d . .

loop_
_atom_site_aniso_label
_atom_site_aniso_U_11
_atom_site_aniso_U_22
_atom_site_aniso_U_33
_atom_site_aniso_U_23
_atom_site_aniso_U_13
_atom_site_aniso_U_12
Pd1 0.01564(10) 0.01656(10) 0.00658(9) 0.000 0.000 -0.00126(8)
N1 0.0167(8) 0.0192(8) 0.0064(6) -0.0001(6) 0.0001(6) 0.0014(6)
C2 0.0164(9) 0.0260(11) 0.0103(9) -0.0001(8) -0.0007(7) -0.0026(8)
C3 0.0170(10) 0.0262(11) 0.0127(8) -0.0032(8) -0.0012(7) -0.0036(8)
C4 0.0195(10) 0.0256(11) 0.0151(9) 0.0001(8) 0.0001(8) -0.0064(8)
C5 0.0170(9) 0.0250(10) 0.0099(8) 0.0019(8) 0.0011(7) -0.0031(7)
C1 0.0110(8) 0.0182(9) 0.0114(8) 0.0010(7) 0.0018(7) 0.0017(7)
C6 0.0246(11) 0.0444(13) 0.0115(9) -0.0055(9) -0.0002(8) -0.0158(10)
C9 0.0230(12) 0.074(2) 0.0206(12) -0.0026(12) -0.0050(10) -0.0146(12)
C7 0.0354(13) 0.0560(16) 0.0111(9) -0.0057(10) -0.0032(9) -0.0209(12)
C8 0.0431(15) 0.0461(15) 0.0228(12) -0.0109(11) 0.0045(11) -0.0213(12)
Cl1 0.0449(4) 0.0672(6) 0.0595(5) 0.0002(4) 0.0023(4) 0.0099(4)
C10 0.062(4) 0.049(4) 0.076(5) -0.010(4) -0.033(4) 0.004(3)
F1 0.0302(6) 0.0292(7) 0.0106(5) 0.0025(5) 0.0012(5) -0.0118(5)

loop_
_atom_type_symbol
_atom_type_description
_atom_type_scat_dispersion_real
_atom_type_scat_dispersion_imag
_atom_type_scat_source
C C 0.0033 0.0016 'International Tables Vol C Tables 4.2.6.8 and 6.1.1.4'
H H 0.0000 0.0000 'International Tables Vol C Tables 4.2.6.8 and 6.1.1.4'
N N 0.0061 0.0033 'International Tables Vol C Tables 4.2.6.8 and 6.1.1.4'
F F 0.0171 0.0103 'International Tables Vol C Tables 4.2.6.8 and 6.1.1.4'
Pd Pd -0.9988 1.0072 'International Tables Vol C Tables 4.2.6.8 and 6.1.1.4'
Cl Cl 0.1484 0.1585 'International Tables Vol C Tables 4.2.6.8 and 6.1.1.4'

loop_
_geom_angle_atom_site_label_1
_geom_angle_atom_site_label_2
_geom_angle_atom_site_label_3
_geom_angle
_geom_angle_site_symmetry_1
_geom_angle_site_symmetry_3
F1 Pd1 F1 91.70(7) . 2_655
F1 Pd1 N1 174.52(6) . 2_655
F1 Pd1 N1 93.64(6) 2_655 2_655
F1 Pd1 N1 93.64(6) . .
F1 Pd1 N1 174.52(6) 2_655 .
N1 Pd1 N1 81.04(9) 2_655 .
C5 N1 C1 119.49(16) . .
C5 N1 Pd1 124.67(12) . .
C1 N1 Pd1 115.80(13) . .
C1 C2 C3 119.91(18) . .
C2 C3 C4 117.50(18) . .
C2 C3 C6 123.20(18) . .
C4 C3 C6 119.29(19) . .
C5 C4 C3 120.10(19) . .
N1 C5 C4 121.63(17) . .
N1 C1 C2 121.34(17) . .
N1 C1 C1 113.66(11) . 2_655
C2 C1 C1 124.97(11) . 2_655
C3 C6 C7 111.63(18) . .
C3 C6 C8 108.4(2) . .
C7 C6 C8 109.5(2) . .
C3 C6 C9 108.32(19) . .
C7 C6 C9 109.0(2) . .
C8 C6 C9 109.9(2) . .
C10 Cl1 C10 45.9(4) . 2
Cl1 C10 Cl1 114.5(3) . 2

loop_
_geom_bond_atom_site_label_1
_geom_bond_atom_site_label_2
_geom_bond_distance
_geom_bond_site_symmetry_2
Pd1 F1 1.9708(11) .
Pd1 F1 1.9708(11) 2_655
Pd1 N1 1.9722(15) 2_655
Pd1 N1 1.9722(15) .
N1 C5 1.341(3) .
N1 C1 1.351(2) .
C2 C1 1.384(3) .
C2 C3 1.391(3) .
C3 C4 1.398(3) .
C3 C6 1.525(3) .
C4 C5 1.376(3) .
C1 C1 1.478(4) 2_655
C6 C7 1.528(3) .
C6 C8 1.533(4) .
C6 C9 1.536(4) .
Cl1 C10 1.740(4) .
Cl1 C10 1.772(4) 2
C10 Cl1 1.772(4) 2
